data_4067715
loop_
_publ_author_name
'Davies, David L.'
'Al-Duaij, Omar'
'Fawcett, John'
'Singh, Kuldip'

_publ_section_title
;
 Reactions of Cyclometalated Oxazoline Half-Sandwich Complexes of Iridium
 and Ruthenium with Alkynes and CO
;
_journal_issue 6
_journal_name_full Organometallics
_journal_page_first 1413
_journal_paper_doi 10.1021/om901088v
_journal_volume 29
_journal_year 2010
_chemical_formula_moiety '2(C37 H39 Ir N O), C H2 Cl2, 2(F6 P)'
_chemical_formula_sum 'C75 H80 Cl2 F12 Ir2 N2 O2 P2'
_chemical_formula_weight 1786.65
_chemical_name_systematic
; 
 ? 
;
_space_group_IT_number 2
_symmetry_cell_setting triclinic
_symmetry_space_group_name_Hall '-P 1'
_symmetry_space_group_name_H-M 'P -1'
_atom_sites_solution_hydrogens geom
_atom_sites_solution_primary direct
_atom_sites_solution_secondary difmap
_audit_creation_method SHELXL-97
_cell_angle_alpha 90.631(2)
_cell_angle_beta 97.335(2)
_cell_angle_gamma 101.336(2)
_cell_formula_units_Z 1
_cell_length_a 10.2780(12)
_cell_length_b 10.6585(13)
_cell_length_c 16.300(2)
_cell_measurement_reflns_used 5866
_cell_measurement_temperature 150(2)
_cell_measurement_theta_max 26.60
_cell_measurement_theta_min 2.25
_cell_volume 1735.3(4)
_computing_cell_refinement 'Bruker SMART'
_computing_data_collection 'Bruker SMART'
_computing_data_reduction 'Bruker SAINT'
_computing_molecular_graphics 'Bruker SHELXTL'
_computing_publication_material 'Bruker SHELXTL'
_computing_structure_refinement 'SHELXL-97 (Sheldrick, 1997)'
_computing_structure_solution 'SHELXS-97 (Sheldrick, 1990)'
_diffrn_ambient_temperature 150(2)
_diffrn_measured_fraction_theta_full 0.982
_diffrn_measured_fraction_theta_max 0.982
_diffrn_measurement_device_type 'Bruker Apex 2000 CCD area detector'
_diffrn_measurement_method 'phi and omega scans'
_diffrn_radiation_monochromator graphite
_diffrn_radiation_source 'fine-focus sealed tube'
_diffrn_radiation_type MoK\a
_diffrn_radiation_wavelength 0.71073
_diffrn_reflns_av_R_equivalents 0.0305
_diffrn_reflns_av_sigmaI/netI 0.0635
_diffrn_reflns_limit_h_max 13
_diffrn_reflns_limit_h_min -13
_diffrn_reflns_limit_k_max 13
_diffrn_reflns_limit_k_min -13
_diffrn_reflns_limit_l_max 20
_diffrn_reflns_limit_l_min -20
_diffrn_reflns_number 14726
_diffrn_reflns_theta_full 27.00
_diffrn_reflns_theta_max 27.00
_diffrn_reflns_theta_min 1.26
_exptl_absorpt_coefficient_mu 4.034
_exptl_absorpt_correction_T_max 0.862
_exptl_absorpt_correction_T_min 0.693
_exptl_absorpt_correction_type empirical
_exptl_absorpt_process_details
;
absorption correction based on 9147 reflections (SADABS); Rint 0.059
before correction and 0.028 after.
;
_exptl_crystal_colour orange
_exptl_crystal_density_diffrn 1.710
_exptl_crystal_density_method 'not measured'
_exptl_crystal_description block
_exptl_crystal_F_000 886
_exptl_crystal_size_max 0.21
_exptl_crystal_size_mid 0.11
_exptl_crystal_size_min 0.09
_refine_diff_density_max 1.882
_refine_diff_density_min -1.679
_refine_diff_density_rms 0.130
_refine_ls_extinction_method none
_refine_ls_goodness_of_fit_ref 0.965
_refine_ls_hydrogen_treatment constr
_refine_ls_matrix_type full
_refine_ls_number_parameters 449
_refine_ls_number_reflns 7434
_refine_ls_number_restraints 0
_refine_ls_restrained_S_all 0.965
_refine_ls_R_factor_all 0.0400
_refine_ls_R_factor_gt 0.0345
_refine_ls_shift/su_max 0.001
_refine_ls_shift/su_mean 0.000
_refine_ls_structure_factor_coef Fsqd
_refine_ls_weighting_details 'calc w=1/[\s^2^(Fo^2^)+(0.0293P)^2^+0.0000P] where P=(Fo^2^+2Fc^2^)/3'
_refine_ls_weighting_scheme calc
_refine_ls_wR_factor_gt 0.0694
_refine_ls_wR_factor_ref 0.0713
_reflns_number_gt 6616
_reflns_number_total 7434
_reflns_threshold_expression >2sigma(I)
_cod_data_source_file om901088v_si_001.cif
_cod_data_source_block 073p-1
_cod_depositor_comments
;
The following automatic conversions were performed:

'_symmetry_cell_setting' value 'Triclinic' changed to 'triclinic'
according to /home/saulius/struct/CIF-dictionaries/cif_core.dic
dictionary named 'cif_core.dic' version 2.4.1 from 2010-06-29.

Automatic conversion script
Id: cif_fix_values 1715 2011-07-08 13:25:40Z adriana 
;
_cod_original_sg_symbol_H-M P-1
_cod_database_code 4067715

loop_
_symmetry_equiv_pos_as_xyz
'x, y, z'
'-x, -y, -z'

loop_
_atom_site_label
_atom_site_type_symbol
_atom_site_fract_x
_atom_site_fract_y
_atom_site_fract_z
_atom_site_U_iso_or_equiv
_atom_site_adp_type
_atom_site_occupancy
_atom_site_symmetry_multiplicity
_atom_site_calc_flag
_atom_site_refinement_flags
Ir1 Ir 0.754360(16) 0.263972(16) 0.705973(10) 0.01847(6) Uani 1 1 d .
N1 N 0.7897(3) 0.3718(3) 0.8178(2) 0.0208(8) Uani 1 1 d .
O1 O 0.7707(3) 0.4137(3) 0.94961(18) 0.0320(8) Uani 1 1 d .
C1 C 0.8596(4) 0.5098(4) 0.8358(3) 0.0271(10) Uani 1 1 d .
C1A C 1.0080(5) 0.5146(5) 0.8561(3) 0.0381(13) Uani 1 1 d .
H1A1 H 1.0419 0.4825 0.8081 0.057 Uiso 1 1 calc R
H1A2 H 1.0242 0.4613 0.9034 0.057 Uiso 1 1 calc R
H1A3 H 1.0543 0.6032 0.8699 0.057 Uiso 1 1 calc R
C1B C 0.8284(5) 0.5941(4) 0.7658(3) 0.0337(12) Uani 1 1 d .
H1B1 H 0.8540 0.5617 0.7149 0.051 Uiso 1 1 calc R
H1B2 H 0.8787 0.6817 0.7789 0.051 Uiso 1 1 calc R
H1B3 H 0.7323 0.5941 0.7578 0.051 Uiso 1 1 calc R
C2 C 0.8005(5) 0.5377(5) 0.9134(3) 0.0361(12) Uani 1 1 d .
H2A H 0.8658 0.5994 0.9515 0.043 Uiso 1 1 calc R
H2B H 0.7183 0.5726 0.8993 0.043 Uiso 1 1 calc R
C3 C 0.7530(4) 0.3272(5) 0.8862(3) 0.0256(10) Uani 1 1 d .
C4 C 0.7006(4) 0.1957(4) 0.9052(3) 0.0229(10) Uani 1 1 d .
C5 C 0.7210(4) 0.1601(5) 0.9878(3) 0.0318(11) Uani 1 1 d .
H5 H 0.7621 0.2229 1.0299 0.038 Uiso 1 1 calc R
C6 C 0.6817(5) 0.0350(5) 1.0079(3) 0.0372(13) Uani 1 1 d .
H6 H 0.6962 0.0111 1.0638 0.045 Uiso 1 1 calc R
C7 C 0.6217(5) -0.0554(5) 0.9474(3) 0.0383(13) Uani 1 1 d .
H7 H 0.5974 -0.1425 0.9613 0.046 Uiso 1 1 calc R
C8 C 0.5959(4) -0.0215(4) 0.8657(3) 0.0293(11) Uani 1 1 d .
H8 H 0.5533 -0.0852 0.8245 0.035 Uiso 1 1 calc R
C9 C 0.6320(4) 0.1048(4) 0.8440(3) 0.0233(10) Uani 1 1 d .
C10 C 0.5980(4) 0.1375(4) 0.7581(3) 0.0198(9) Uani 1 1 d .
H10 H 0.6138 0.0820 0.7161 0.024 Uiso 1 1 calc R
C11 C 0.5424(4) 0.2468(4) 0.7316(3) 0.0198(9) Uani 1 1 d .
C12 C 0.5654(4) 0.2893(4) 0.6526(3) 0.0200(9) Uani 1 1 d .
C13 C 0.4866(4) 0.3296(4) 0.7865(3) 0.0223(10) Uani 1 1 d .
C14 C 0.4283(4) 0.2813(5) 0.8550(3) 0.0268(10) Uani 1 1 d .
H14 H 0.4281 0.1950 0.8690 0.032 Uiso 1 1 calc R
C15 C 0.3713(5) 0.3566(5) 0.9023(3) 0.0364(12) Uani 1 1 d .
H15 H 0.3331 0.3224 0.9494 0.044 Uiso 1 1 calc R
C16 C 0.3686(5) 0.4817(6) 0.8825(3) 0.0411(14) Uani 1 1 d .
H16 H 0.3312 0.5344 0.9165 0.049 Uiso 1 1 calc R
C17 C 0.4206(5) 0.5295(5) 0.8128(3) 0.0408(13) Uani 1 1 d .
H17 H 0.4162 0.6145 0.7975 0.049 Uiso 1 1 calc R
C18 C 0.4787(4) 0.4547(4) 0.7653(3) 0.0300(11) Uani 1 1 d .
H18 H 0.5141 0.4885 0.7172 0.036 Uiso 1 1 calc R
C19 C 0.5025(4) 0.3165(4) 0.5811(3) 0.0233(10) Uani 1 1 d .
H19 H 0.5546 0.3672 0.5448 0.028 Uiso 1 1 calc R
C20 C 0.3586(4) 0.2746(4) 0.5534(3) 0.0217(9) Uani 1 1 d .
C21 C 0.2756(4) 0.1879(4) 0.5957(3) 0.0246(10) Uani 1 1 d .
H21 H 0.3105 0.1584 0.6471 0.030 Uiso 1 1 calc R
C22 C 0.1430(4) 0.1435(4) 0.5648(3) 0.0293(11) Uani 1 1 d .
H22 H 0.0876 0.0834 0.5944 0.035 Uiso 1 1 calc R
C23 C 0.0914(5) 0.1868(5) 0.4907(3) 0.0325(12) Uani 1 1 d .
H23 H 0.0001 0.1564 0.4693 0.039 Uiso 1 1 calc R
C24 C 0.1709(5) 0.2733(5) 0.4481(3) 0.0361(12) Uani 1 1 d .
H24 H 0.1344 0.3034 0.3973 0.043 Uiso 1 1 calc R
C25 C 0.3047(5) 0.3175(4) 0.4784(3) 0.0304(11) Uani 1 1 d .
H25 H 0.3597 0.3770 0.4481 0.036 Uiso 1 1 calc R
C26 C 0.9527(4) 0.2099(4) 0.7047(3) 0.0247(10) Uani 1 1 d .
C27 C 0.9435(4) 0.3113(4) 0.6470(3) 0.0264(10) Uani 1 1 d .
C28 C 0.8360(4) 0.2670(4) 0.5853(3) 0.0249(10) Uani 1 1 d .
C29 C 0.7736(4) 0.1388(4) 0.6044(3) 0.0232(10) Uani 1 1 d .
C30 C 0.8523(4) 0.1038(4) 0.6760(3) 0.0214(9) Uani 1 1 d .
C31 C 1.0616(5) 0.2105(5) 0.7749(3) 0.0342(12) Uani 1 1 d .
H31A H 1.0223 0.1768 0.8239 0.051 Uiso 1 1 calc R
H31B H 1.1114 0.2983 0.7873 0.051 Uiso 1 1 calc R
H31C H 1.1225 0.1567 0.7596 0.051 Uiso 1 1 calc R
C32 C 1.0472(5) 0.4296(5) 0.6417(3) 0.0394(13) Uani 1 1 d .
H32A H 1.1050 0.4150 0.6006 0.059 Uiso 1 1 calc R
H32B H 1.1014 0.4506 0.6958 0.059 Uiso 1 1 calc R
H32C H 1.0032 0.5008 0.6251 0.059 Uiso 1 1 calc R
C33 C 0.8016(5) 0.3355(5) 0.5085(3) 0.0361(12) Uani 1 1 d .
H33A H 0.7949 0.4231 0.5234 0.054 Uiso 1 1 calc R
H33B H 0.7157 0.2903 0.4791 0.054 Uiso 1 1 calc R
H33C H 0.8716 0.3380 0.4726 0.054 Uiso 1 1 calc R
C34 C 0.6633(5) 0.0527(5) 0.5503(3) 0.0345(12) Uani 1 1 d .
H34A H 0.7009 0.0103 0.5079 0.052 Uiso 1 1 calc R
H34B H 0.6009 0.1032 0.5235 0.052 Uiso 1 1 calc R
H34C H 0.6155 -0.0121 0.5839 0.052 Uiso 1 1 calc R
C35 C 0.8319(5) -0.0246(4) 0.7135(3) 0.0356(12) Uani 1 1 d .
H35A H 0.8965 -0.0726 0.6962 0.053 Uiso 1 1 calc R
H35B H 0.7408 -0.0716 0.6949 0.053 Uiso 1 1 calc R
H35C H 0.8452 -0.0138 0.7740 0.053 Uiso 1 1 calc R
P1 P 0.22675(15) 0.84584(13) 0.74014(9) 0.0406(4) Uani 1 1 d .
F1 F 0.2983(3) 0.7918(3) 0.81919(19) 0.0540(9) Uani 1 1 d .
F2 F 0.2917(3) 0.9877(3) 0.7733(2) 0.0512(8) Uani 1 1 d .
F3 F 0.1523(5) 0.9009(4) 0.6636(3) 0.127(2) Uani 1 1 d .
F4 F 0.1616(4) 0.7056(3) 0.7075(2) 0.0882(14) Uani 1 1 d .
F5 F 0.3506(4) 0.8438(4) 0.6944(2) 0.0907(14) Uani 1 1 d .
F6 F 0.1043(3) 0.8494(4) 0.7912(3) 0.0915(14) Uani 1 1 d .
C36 C -0.0148(10) -0.0119(13) 0.9549(6) 0.052(3) Uani 0.50 1 d P
H36A H -0.0870 0.0275 0.9266 0.062 Uiso 0.50 1 calc PR
H36B H 0.0641 -0.0020 0.9246 0.062 Uiso 0.50 1 calc PR
Cl1 Cl 0.05729(19) 0.1371(2) 1.0131(2) 0.1213(10) Uani 1 1 d .

loop_
_atom_site_aniso_label
_atom_site_aniso_U_11
_atom_site_aniso_U_22
_atom_site_aniso_U_33
_atom_site_aniso_U_23
_atom_site_aniso_U_13
_atom_site_aniso_U_12
Ir1 0.01804(9) 0.01956(10) 0.01746(9) -0.00171(6) 0.00340(6) 0.00234(6)
N1 0.0223(19) 0.0203(19) 0.0186(19) -0.0024(15) 0.0007(15) 0.0029(15)
O1 0.039(2) 0.038(2) 0.0171(16) -0.0064(15) 0.0034(14) 0.0051(16)
C1 0.029(3) 0.023(2) 0.025(3) -0.008(2) -0.001(2) -0.001(2)
C1A 0.033(3) 0.034(3) 0.040(3) -0.003(2) -0.002(2) -0.006(2)
C1B 0.043(3) 0.024(3) 0.032(3) -0.001(2) 0.005(2) 0.002(2)
C2 0.052(3) 0.026(3) 0.030(3) -0.008(2) 0.008(2) 0.005(2)
C3 0.021(2) 0.036(3) 0.019(2) -0.003(2) -0.0001(18) 0.005(2)
C4 0.018(2) 0.033(3) 0.021(2) 0.004(2) 0.0084(18) 0.0085(19)
C5 0.026(3) 0.046(3) 0.026(3) 0.005(2) 0.008(2) 0.010(2)
C6 0.036(3) 0.052(3) 0.028(3) 0.017(3) 0.009(2) 0.013(3)
C7 0.035(3) 0.037(3) 0.047(3) 0.022(3) 0.013(3) 0.011(2)
C8 0.021(2) 0.028(3) 0.041(3) 0.006(2) 0.008(2) 0.006(2)
C9 0.017(2) 0.029(3) 0.026(2) 0.006(2) 0.0061(18) 0.0067(19)
C10 0.016(2) 0.022(2) 0.021(2) 0.0008(18) 0.0082(17) 0.0009(17)
C11 0.013(2) 0.021(2) 0.024(2) -0.0008(18) 0.0030(17) 0.0006(17)
C12 0.017(2) 0.019(2) 0.024(2) -0.0024(18) 0.0040(18) 0.0050(17)
C13 0.019(2) 0.028(2) 0.021(2) -0.0011(19) -0.0004(18) 0.0092(19)
C14 0.022(2) 0.035(3) 0.024(2) 0.004(2) 0.0013(19) 0.009(2)
C15 0.031(3) 0.054(4) 0.028(3) 0.001(2) 0.008(2) 0.014(2)
C16 0.033(3) 0.059(4) 0.035(3) -0.018(3) 0.005(2) 0.020(3)
C17 0.038(3) 0.038(3) 0.051(4) -0.004(3) 0.007(3) 0.018(2)
C18 0.031(3) 0.031(3) 0.030(3) 0.001(2) 0.006(2) 0.010(2)
C19 0.027(2) 0.019(2) 0.026(2) 0.0020(19) 0.0058(19) 0.0067(19)
C20 0.028(2) 0.022(2) 0.017(2) -0.0019(18) 0.0007(18) 0.0111(19)
C21 0.027(2) 0.027(3) 0.021(2) -0.0008(19) 0.0026(19) 0.009(2)
C22 0.025(2) 0.030(3) 0.033(3) -0.004(2) 0.005(2) 0.004(2)
C23 0.028(3) 0.033(3) 0.037(3) -0.012(2) -0.001(2) 0.010(2)
C24 0.042(3) 0.039(3) 0.028(3) -0.003(2) -0.010(2) 0.020(3)
C25 0.041(3) 0.028(3) 0.023(3) 0.004(2) 0.002(2) 0.011(2)
C26 0.019(2) 0.034(3) 0.024(2) -0.004(2) 0.0081(19) 0.008(2)
C27 0.021(2) 0.029(3) 0.031(3) -0.003(2) 0.012(2) 0.004(2)
C28 0.024(2) 0.032(3) 0.022(2) -0.001(2) 0.0101(19) 0.008(2)
C29 0.022(2) 0.027(2) 0.022(2) -0.0068(19) 0.0060(19) 0.0066(19)
C30 0.021(2) 0.022(2) 0.024(2) -0.0031(19) 0.0094(19) 0.0084(18)
C31 0.031(3) 0.043(3) 0.029(3) -0.003(2) 0.000(2) 0.009(2)
C32 0.039(3) 0.032(3) 0.046(3) -0.002(2) 0.021(3) -0.005(2)
C33 0.046(3) 0.040(3) 0.029(3) 0.006(2) 0.014(2) 0.019(3)
C34 0.029(3) 0.034(3) 0.037(3) -0.015(2) 0.000(2) 0.003(2)
C35 0.038(3) 0.029(3) 0.045(3) 0.004(2) 0.012(2) 0.015(2)
P1 0.0432(8) 0.0272(7) 0.0421(8) 0.0060(6) -0.0123(7) -0.0046(6)
F1 0.075(2) 0.0436(19) 0.046(2) 0.0070(15) -0.0013(17) 0.0250(17)
F2 0.054(2) 0.0266(17) 0.066(2) 0.0010(15) -0.0063(17) -0.0002(14)
F3 0.152(4) 0.077(3) 0.105(4) 0.037(3) -0.093(3) -0.021(3)
F4 0.126(4) 0.037(2) 0.072(3) -0.0056(18) -0.020(2) -0.033(2)
F5 0.115(4) 0.083(3) 0.072(3) -0.023(2) 0.051(3) -0.008(3)
F6 0.039(2) 0.077(3) 0.158(4) 0.010(3) 0.019(2) 0.006(2)
C36 0.028(6) 0.108(11) 0.031(6) 0.033(7) 0.012(5) 0.035(7)
Cl1 0.0509(12) 0.0871(16) 0.220(3) -0.0599(18) 0.0036(15) 0.0127(11)

loop_
_atom_type_symbol
_atom_type_description
_atom_type_scat_dispersion_real
_atom_type_scat_dispersion_imag
_atom_type_scat_source
C C 0.0033 0.0016 'International Tables Vol C Tables 4.2.6.8 and 6.1.1.4'
H H 0.0000 0.0000 'International Tables Vol C Tables 4.2.6.8 and 6.1.1.4'
N N 0.0061 0.0033 'International Tables Vol C Tables 4.2.6.8 and 6.1.1.4'
O O 0.0106 0.0060 'International Tables Vol C Tables 4.2.6.8 and 6.1.1.4'
F F 0.0171 0.0103 'International Tables Vol C Tables 4.2.6.8 and 6.1.1.4'
P P 0.1023 0.0942 'International Tables Vol C Tables 4.2.6.8 and 6.1.1.4'
Cl Cl 0.1484 0.1585 'International Tables Vol C Tables 4.2.6.8 and 6.1.1.4'
Ir Ir -1.4442 7.9887 'International Tables Vol C Tables 4.2.6.8 and 6.1.1.4'

loop_
_geom_angle_atom_site_label_1
_geom_angle_atom_site_label_2
_geom_angle_atom_site_label_3
_geom_angle
_geom_angle_site_symmetry_1
_geom_angle_site_symmetry_3
C12 Ir1 N1 104.00(15) . .
C12 Ir1 C10 69.12(16) . .
N1 Ir1 C10 87.13(15) . .
C12 Ir1 C29 92.80(16) . .
N1 Ir1 C29 163.18(15) . .
C10 Ir1 C29 98.23(16) . .
C12 Ir1 C30 125.76(16) . .
N1 Ir1 C30 126.33(15) . .
C10 Ir1 C30 92.45(16) . .
C29 Ir1 C30 37.96(16) . .
C12 Ir1 C26 154.55(16) . .
N1 Ir1 C26 100.38(15) . .
C10 Ir1 C26 119.73(16) . .
C29 Ir1 C26 63.10(16) . .
C30 Ir1 C26 36.75(15) . .
C12 Ir1 C28 94.07(16) . .
N1 Ir1 C28 138.67(16) . .
C10 Ir1 C28 134.20(17) . .
C29 Ir1 C28 38.34(16) . .
C30 Ir1 C28 62.52(16) . .
C26 Ir1 C28 62.24(16) . .
C12 Ir1 C11 37.53(15) . .
N1 Ir1 C11 80.81(14) . .
C10 Ir1 C11 38.20(15) . .
C29 Ir1 C11 113.13(16) . .
C30 Ir1 C11 126.39(15) . .
C26 Ir1 C11 157.92(16) . .
C28 Ir1 C11 129.81(16) . .
C12 Ir1 C27 125.43(17) . .
N1 Ir1 C27 106.60(15) . .
C10 Ir1 C27 154.47(17) . .
C29 Ir1 C27 62.88(16) . .
C30 Ir1 C27 62.05(16) . .
C26 Ir1 C27 37.79(16) . .
C28 Ir1 C27 36.37(15) . .
C11 Ir1 C27 162.74(16) . .
C3 N1 C1 107.0(4) . .
C3 N1 Ir1 123.7(3) . .
C1 N1 Ir1 129.2(3) . .
C3 O1 C2 105.6(3) . .
C1B C1 C1A 112.1(4) . .
C1B C1 N1 112.1(4) . .
C1A C1 N1 108.6(4) . .
C1B C1 C2 113.2(4) . .
C1A C1 C2 110.4(4) . .
N1 C1 C2 99.8(3) . .
C1 C1A H1A1 109.5 . .
C1 C1A H1A2 109.5 . .
H1A1 C1A H1A2 109.5 . .
C1 C1A H1A3 109.5 . .
H1A1 C1A H1A3 109.5 . .
H1A2 C1A H1A3 109.5 . .
C1 C1B H1B1 109.5 . .
C1 C1B H1B2 109.5 . .
H1B1 C1B H1B2 109.5 . .
C1 C1B H1B3 109.5 . .
H1B1 C1B H1B3 109.5 . .
H1B2 C1B H1B3 109.5 . .
O1 C2 C1 103.4(4) . .
O1 C2 H2A 111.1 . .
C1 C2 H2A 111.1 . .
O1 C2 H2B 111.1 . .
C1 C2 H2B 111.1 . .
H2A C2 H2B 109.0 . .
N1 C3 O1 115.5(4) . .
N1 C3 C4 128.8(4) . .
O1 C3 C4 115.7(4) . .
C9 C4 C5 119.8(4) . .
C9 C4 C3 122.1(4) . .
C5 C4 C3 118.1(4) . .
C6 C5 C4 120.2(5) . .
C6 C5 H5 119.9 . .
C4 C5 H5 119.9 . .
C7 C6 C5 120.0(5) . .
C7 C6 H6 120.0 . .
C5 C6 H6 120.0 . .
C6 C7 C8 120.7(5) . .
C6 C7 H7 119.6 . .
C8 C7 H7 119.6 . .
C9 C8 C7 120.5(5) . .
C9 C8 H8 119.8 . .
C7 C8 H8 119.8 . .
C8 C9 C4 118.6(4) . .
C8 C9 C10 118.8(4) . .
C4 C9 C10 122.6(4) . .
C11 C10 C9 125.7(4) . .
C11 C10 Ir1 74.2(2) . .
C9 C10 Ir1 115.4(3) . .
C11 C10 H10 117.2 . .
C9 C10 H10 117.2 . .
Ir1 C10 H10 80.1 . .
C12 C11 C10 116.0(4) . .
C12 C11 C13 118.3(4) . .
C10 C11 C13 124.7(4) . .
C12 C11 Ir1 65.5(2) . .
C10 C11 Ir1 67.6(2) . .
C13 C11 Ir1 128.8(3) . .
C19 C12 C11 142.1(4) . .
C19 C12 Ir1 140.5(3) . .
C11 C12 Ir1 77.0(2) . .
C14 C13 C18 117.9(4) . .
C14 C13 C11 121.4(4) . .
C18 C13 C11 120.3(4) . .
C15 C14 C13 120.8(5) . .
C15 C14 H14 119.6 . .
C13 C14 H14 119.6 . .
C14 C15 C16 120.7(5) . .
C14 C15 H15 119.6 . .
C16 C15 H15 119.6 . .
C17 C16 C15 119.3(5) . .
C17 C16 H16 120.3 . .
C15 C16 H16 120.3 . .
C18 C17 C16 120.2(5) . .
C18 C17 H17 119.9 . .
C16 C17 H17 119.9 . .
C17 C18 C13 120.9(5) . .
C17 C18 H18 119.5 . .
C13 C18 H18 119.5 . .
C12 C19 C20 125.2(4) . .
C12 C19 H19 117.4 . .
C20 C19 H19 117.4 . .
C21 C20 C25 118.3(4) . .
C21 C20 C19 122.8(4) . .
C25 C20 C19 118.7(4) . .
C22 C21 C20 121.3(4) . .
C22 C21 H21 119.4 . .
C20 C21 H21 119.4 . .
C23 C22 C21 119.7(5) . .
C23 C22 H22 120.2 . .
C21 C22 H22 120.2 . .
C24 C23 C22 120.3(5) . .
C24 C23 H23 119.9 . .
C22 C23 H23 119.9 . .
C23 C24 C25 120.4(5) . .
C23 C24 H24 119.8 . .
C25 C24 H24 119.8 . .
C24 C25 C20 120.1(5) . .
C24 C25 H25 120.0 . .
C20 C25 H25 120.0 . .
C30 C26 C27 107.8(4) . .
C30 C26 C31 125.4(4) . .
C27 C26 C31 126.2(4) . .
C30 C26 Ir1 71.5(2) . .
C27 C26 Ir1 71.9(2) . .
C31 C26 Ir1 128.9(3) . .
C28 C27 C26 108.0(4) . .
C28 C27 C32 124.2(4) . .
C26 C27 C32 126.3(4) . .
C28 C27 Ir1 71.2(2) . .
C26 C27 Ir1 70.3(2) . .
C32 C27 Ir1 134.9(3) . .
C27 C28 C29 108.2(4) . .
C27 C28 C33 125.4(4) . .
C29 C28 C33 126.1(4) . .
C27 C28 Ir1 72.4(3) . .
C29 C28 Ir1 68.3(2) . .
C33 C28 Ir1 129.7(3) . .
C30 C29 C28 107.1(4) . .
C30 C29 C34 126.7(4) . .
C28 C29 C34 125.4(4) . .
C30 C29 Ir1 73.2(2) . .
C28 C29 Ir1 73.3(2) . .
C34 C29 Ir1 127.2(3) . .
C26 C30 C29 108.6(4) . .
C26 C30 C35 125.7(4) . .
C29 C30 C35 125.7(4) . .
C26 C30 Ir1 71.7(2) . .
C29 C30 Ir1 68.8(2) . .
C35 C30 Ir1 125.8(3) . .
C26 C31 H31A 109.5 . .
C26 C31 H31B 109.5 . .
H31A C31 H31B 109.5 . .
C26 C31 H31C 109.5 . .
H31A C31 H31C 109.5 . .
H31B C31 H31C 109.5 . .
C27 C32 H32A 109.5 . .
C27 C32 H32B 109.5 . .
H32A C32 H32B 109.5 . .
C27 C32 H32C 109.5 . .
H32A C32 H32C 109.5 . .
H32B C32 H32C 109.5 . .
C28 C33 H33A 109.5 . .
C28 C33 H33B 109.5 . .
H33A C33 H33B 109.5 . .
C28 C33 H33C 109.5 . .
H33A C33 H33C 109.5 . .
H33B C33 H33C 109.5 . .
C29 C34 H34A 109.5 . .
C29 C34 H34B 109.5 . .
H34A C34 H34B 109.5 . .
C29 C34 H34C 109.5 . .
H34A C34 H34C 109.5 . .
H34B C34 H34C 109.5 . .
C30 C35 H35A 109.5 . .
C30 C35 H35B 109.5 . .
H35A C35 H35B 109.5 . .
C30 C35 H35C 109.5 . .
H35A C35 H35C 109.5 . .
H35B C35 H35C 109.5 . .
F5 P1 F3 91.7(3) . .
F5 P1 F4 91.0(2) . .
F3 P1 F4 90.5(2) . .
F5 P1 F1 90.2(2) . .
F3 P1 F1 178.0(3) . .
F4 P1 F1 90.0(2) . .
F5 P1 F2 89.4(2) . .
F3 P1 F2 89.3(2) . .
F4 P1 F2 179.6(3) . .
F1 P1 F2 90.13(18) . .
F5 P1 F6 177.2(3) . .
F3 P1 F6 90.6(3) . .
F4 P1 F6 90.5(2) . .
F1 P1 F6 87.5(2) . .
F2 P1 F6 89.2(2) . .
Cl1 C36 C36 77.0(9) 2_557 2_557
Cl1 C36 Cl1 127.8(6) 2_557 .
C36 C36 Cl1 50.8(9) 2_557 .
Cl1 C36 H36A 115.7 2_557 .
C36 C36 H36A 115.7 2_557 .
Cl1 C36 H36A 90.4 . .
Cl1 C36 H36B 115.7 2_557 .
C36 C36 H36B 115.7 2_557 .
Cl1 C36 H36B 90.4 . .
H36A C36 H36B 112.7 . .
C36 Cl1 C36 52.2(6) 2_557 .

loop_
_geom_bond_atom_site_label_1
_geom_bond_atom_site_label_2
_geom_bond_distance
_geom_bond_site_symmetry_2
Ir1 C12 2.093(4) .
Ir1 N1 2.097(3) .
Ir1 C10 2.155(4) .
Ir1 C29 2.167(4) .
Ir1 C30 2.225(4) .
Ir1 C26 2.228(4) .
Ir1 C28 2.234(4) .
Ir1 C11 2.242(4) .
Ir1 C27 2.249(4) .
N1 C3 1.289(5) .
N1 C1 1.512(5) .
O1 C3 1.348(5) .
O1 C2 1.447(6) .
C1 C1B 1.503(6) .
C1 C1A 1.509(6) .
C1 C2 1.521(6) .
C1A H1A1 0.9800 .
C1A H1A2 0.9800 .
C1A H1A3 0.9800 .
C1B H1B1 0.9800 .
C1B H1B2 0.9800 .
C1B H1B3 0.9800 .
C2 H2A 0.9900 .
C2 H2B 0.9900 .
C3 C4 1.451(6) .
C4 C9 1.401(6) .
C4 C5 1.403(6) .
C5 C6 1.371(7) .
C5 H5 0.9500 .
C6 C7 1.368(7) .
C6 H6 0.9500 .
C7 C8 1.389(7) .
C7 H7 0.9500 .
C8 C9 1.386(6) .
C8 H8 0.9500 .
C9 C10 1.463(6) .
C10 C11 1.441(6) .
C10 H10 0.9500 .
C11 C12 1.402(6) .
C11 C13 1.492(6) .
C12 C19 1.323(6) .
C13 C14 1.389(6) .
C13 C18 1.396(6) .
C14 C15 1.367(6) .
C14 H14 0.9500 .
C15 C16 1.381(7) .
C15 H15 0.9500 .
C16 C17 1.377(7) .
C16 H16 0.9500 .
C17 C18 1.373(6) .
C17 H17 0.9500 .
C18 H18 0.9500 .
C19 C20 1.468(6) .
C19 H19 0.9500 .
C20 C21 1.383(6) .
C20 C25 1.396(6) .
C21 C22 1.379(6) .
C21 H21 0.9500 .
C22 C23 1.377(6) .
C22 H22 0.9500 .
C23 C24 1.366(7) .
C23 H23 0.9500 .
C24 C25 1.387(6) .
C24 H24 0.9500 .
C25 H25 0.9500 .
C26 C30 1.403(6) .
C26 C27 1.450(6) .
C26 C31 1.494(6) .
C27 C28 1.399(6) .
C27 C32 1.493(6) .
C28 C29 1.446(6) .
C28 C33 1.494(6) .
C29 C30 1.429(6) .
C29 C34 1.491(6) .
C30 C35 1.492(6) .
C31 H31A 0.9800 .
C31 H31B 0.9800 .
C31 H31C 0.9800 .
C32 H32A 0.9800 .
C32 H32B 0.9800 .
C32 H32C 0.9800 .
C33 H33A 0.9800 .
C33 H33B 0.9800 .
C33 H33C 0.9800 .
C34 H34A 0.9800 .
C34 H34B 0.9800 .
C34 H34C 0.9800 .
C35 H35A 0.9800 .
C35 H35B 0.9800 .
C35 H35C 0.9800 .
P1 F5 1.559(4) .
P1 F3 1.560(4) .
P1 F4 1.569(3) .
P1 F1 1.573(3) .
P1 F2 1.587(3) .
P1 F6 1.602(4) .
C36 Cl1 1.445(12) 2_557
C36 C36 1.47(2) 2_557
C36 Cl1 1.816(14) .
C36 H36A 0.9900 .
C36 H36B 0.9900 .
Cl1 C36 1.445(12) 2_557

loop_
_geom_torsion_atom_site_label_1
_geom_torsion_atom_site_label_2
_geom_torsion_atom_site_label_3
_geom_torsion_atom_site_label_4
_geom_torsion
_geom_torsion_site_symmetry_1
_geom_torsion_site_symmetry_4
C12 Ir1 N1 C3 88.4(4) . .
C10 Ir1 N1 C3 20.7(4) . .
C29 Ir1 N1 C3 -88.5(6) . .
C30 Ir1 N1 C3 -70.2(4) . .
C26 Ir1 N1 C3 -99.0(4) . .
C28 Ir1 N1 C3 -158.4(3) . .
C11 Ir1 N1 C3 58.7(4) . .
C27 Ir1 N1 C3 -137.4(4) . .
C12 Ir1 N1 C1 -91.9(4) . .
C10 Ir1 N1 C1 -159.6(4) . .
C29 Ir1 N1 C1 91.2(6) . .
C30 Ir1 N1 C1 109.5(4) . .
C26 Ir1 N1 C1 80.7(4) . .
C28 Ir1 N1 C1 21.3(5) . .
C11 Ir1 N1 C1 -121.7(4) . .
C27 Ir1 N1 C1 42.3(4) . .
C3 N1 C1 C1B -142.3(4) . .
Ir1 N1 C1 C1B 38.0(5) . .
C3 N1 C1 C1A 93.3(4) . .
Ir1 N1 C1 C1A -86.4(4) . .
C3 N1 C1 C2 -22.2(5) . .
Ir1 N1 C1 C2 158.1(3) . .
C3 O1 C2 C1 -25.5(5) . .
C1B C1 C2 O1 147.4(4) . .
C1A C1 C2 O1 -86.0(5) . .
N1 C1 C2 O1 28.1(4) . .
C1 N1 C3 O1 7.4(5) . .
Ir1 N1 C3 O1 -172.9(3) . .
C1 N1 C3 C4 -169.8(4) . .
Ir1 N1 C3 C4 9.9(6) . .
C2 O1 C3 N1 12.1(5) . .
C2 O1 C3 C4 -170.4(4) . .
N1 C3 C4 C9 -26.6(7) . .
O1 C3 C4 C9 156.2(4) . .
N1 C3 C4 C5 152.9(5) . .
O1 C3 C4 C5 -24.3(6) . .
C9 C4 C5 C6 4.2(7) . .
C3 C4 C5 C6 -175.4(4) . .
C4 C5 C6 C7 -0.4(7) . .
C5 C6 C7 C8 -2.1(8) . .
C6 C7 C8 C9 0.7(7) . .
C7 C8 C9 C4 3.1(7) . .
C7 C8 C9 C10 -177.4(4) . .
C5 C4 C9 C8 -5.5(6) . .
C3 C4 C9 C8 174.1(4) . .
C5 C4 C9 C10 175.0(4) . .
C3 C4 C9 C10 -5.4(6) . .
C8 C9 C10 C11 135.8(4) . .
C4 C9 C10 C11 -44.7(6) . .
C8 C9 C10 Ir1 -136.0(3) . .
C4 C9 C10 Ir1 43.5(5) . .
C12 Ir1 C10 C11 -27.4(2) . .
N1 Ir1 C10 C11 78.8(2) . .
C29 Ir1 C10 C11 -117.3(2) . .
C30 Ir1 C10 C11 -155.0(2) . .
C26 Ir1 C10 C11 179.1(2) . .
C28 Ir1 C10 C11 -102.0(3) . .
C27 Ir1 C10 C11 -157.3(3) . .
C12 Ir1 C10 C9 -149.8(4) . .
N1 Ir1 C10 C9 -43.7(3) . .
C29 Ir1 C10 C9 120.3(3) . .
C30 Ir1 C10 C9 82.6(3) . .
C26 Ir1 C10 C9 56.7(4) . .
C28 Ir1 C10 C9 135.5(3) . .
C11 Ir1 C10 C9 -122.4(4) . .
C27 Ir1 C10 C9 80.3(5) . .
C9 C10 C11 C12 155.8(4) . .
Ir1 C10 C11 C12 45.6(3) . .
C9 C10 C11 C13 -12.4(6) . .
Ir1 C10 C11 C13 -122.7(4) . .
C9 C10 C11 Ir1 110.3(4) . .
N1 Ir1 C11 C12 127.8(3) . .
C10 Ir1 C11 C12 -135.1(4) . .
C29 Ir1 C11 C12 -62.0(3) . .
C30 Ir1 C11 C12 -103.4(3) . .
C26 Ir1 C11 C12 -137.2(4) . .
C28 Ir1 C11 C12 -21.0(3) . .
C27 Ir1 C11 C12 10.8(6) . .
C12 Ir1 C11 C10 135.1(4) . .
N1 Ir1 C11 C10 -97.1(2) . .
C29 Ir1 C11 C10 73.1(3) . .
C30 Ir1 C11 C10 31.7(3) . .
C26 Ir1 C11 C10 -2.1(5) . .
C28 Ir1 C11 C10 114.1(3) . .
C27 Ir1 C11 C10 145.9(5) . .
C12 Ir1 C11 C13 -107.5(5) . .
N1 Ir1 C11 C13 20.3(4) . .
C10 Ir1 C11 C13 117.4(5) . .
C29 Ir1 C11 C13 -169.6(4) . .
C30 Ir1 C11 C13 149.0(4) . .
C26 Ir1 C11 C13 115.2(5) . .
C28 Ir1 C11 C13 -128.5(4) . .
C27 Ir1 C11 C13 -96.8(6) . .
C10 C11 C12 C19 126.6(6) . .
C13 C11 C12 C19 -64.4(8) . .
Ir1 C11 C12 C19 173.1(7) . .
C10 C11 C12 Ir1 -46.5(3) . .
C13 C11 C12 Ir1 122.5(3) . .
N1 Ir1 C12 C19 133.1(5) . .
C10 Ir1 C12 C19 -145.5(6) . .
C29 Ir1 C12 C19 -47.8(5) . .
C30 Ir1 C12 C19 -68.1(6) . .
C26 Ir1 C12 C19 -29.8(7) . .
C28 Ir1 C12 C19 -9.4(5) . .
C11 Ir1 C12 C19 -173.3(7) . .
C27 Ir1 C12 C19 10.6(6) . .
N1 Ir1 C12 C11 -53.5(3) . .
C10 Ir1 C12 C11 27.8(2) . .
C29 Ir1 C12 C11 125.6(3) . .
C30 Ir1 C12 C11 105.2(3) . .
C26 Ir1 C12 C11 143.5(4) . .
C28 Ir1 C12 C11 164.0(3) . .
C27 Ir1 C12 C11 -176.1(2) . .
C12 C11 C13 C14 162.6(4) . .
C10 C11 C13 C14 -29.4(6) . .
Ir1 C11 C13 C14 -117.3(4) . .
C12 C11 C13 C18 -10.5(6) . .
C10 C11 C13 C18 157.5(4) . .
Ir1 C11 C13 C18 69.6(5) . .
C18 C13 C14 C15 -3.3(7) . .
C11 C13 C14 C15 -176.6(4) . .
C13 C14 C15 C16 1.0(7) . .
C14 C15 C16 C17 1.9(8) . .
C15 C16 C17 C18 -2.3(8) . .
C16 C17 C18 C13 -0.1(8) . .
C14 C13 C18 C17 2.9(7) . .
C11 C13 C18 C17 176.2(4) . .
C11 C12 C19 C20 -17.7(9) . .
Ir1 C12 C19 C20 151.7(4) . .
C12 C19 C20 C21 -8.2(7) . .
C12 C19 C20 C25 176.0(4) . .
C25 C20 C21 C22 0.6(7) . .
C19 C20 C21 C22 -175.2(4) . .
C20 C21 C22 C23 -0.6(7) . .
C21 C22 C23 C24 0.0(7) . .
C22 C23 C24 C25 0.6(7) . .
C23 C24 C25 C20 -0.6(7) . .
C21 C20 C25 C24 0.0(7) . .
C19 C20 C25 C24 176.0(4) . .
C12 Ir1 C26 C30 -57.2(5) . .
N1 Ir1 C26 C30 139.6(2) . .
C10 Ir1 C26 C30 47.0(3) . .
C29 Ir1 C26 C30 -37.0(3) . .
C28 Ir1 C26 C30 -80.4(3) . .
C11 Ir1 C26 C30 48.4(5) . .
C27 Ir1 C26 C30 -116.7(4) . .
C12 Ir1 C26 C27 59.4(5) . .
N1 Ir1 C26 C27 -103.7(3) . .
C10 Ir1 C26 C27 163.6(2) . .
C29 Ir1 C26 C27 79.6(3) . .
C30 Ir1 C26 C27 116.7(4) . .
C28 Ir1 C26 C27 36.3(2) . .
C11 Ir1 C26 C27 165.1(4) . .
C12 Ir1 C26 C31 -178.3(4) . .
N1 Ir1 C26 C31 18.5(4) . .
C10 Ir1 C26 C31 -74.1(5) . .
C29 Ir1 C26 C31 -158.1(5) . .
C30 Ir1 C26 C31 -121.0(5) . .
C28 Ir1 C26 C31 158.6(5) . .
C11 Ir1 C26 C31 -72.6(6) . .
C27 Ir1 C26 C31 122.3(5) . .
C30 C26 C27 C28 1.4(5) . .
C31 C26 C27 C28 173.0(4) . .
Ir1 C26 C27 C28 -61.5(3) . .
C30 C26 C27 C32 -165.3(4) . .
C31 C26 C27 C32 6.4(7) . .
Ir1 C26 C27 C32 131.8(5) . .
C30 C26 C27 Ir1 62.9(3) . .
C31 C26 C27 Ir1 -125.4(4) . .
C12 Ir1 C27 C28 -35.0(3) . .
N1 Ir1 C27 C28 -156.4(3) . .
C10 Ir1 C27 C28 83.4(5) . .
C29 Ir1 C27 C28 37.7(3) . .
C30 Ir1 C27 C28 80.8(3) . .
C26 Ir1 C27 C28 118.0(4) . .
C11 Ir1 C27 C28 -43.0(6) . .
C12 Ir1 C27 C26 -153.0(2) . .
N1 Ir1 C27 C26 85.6(3) . .
C10 Ir1 C27 C26 -34.6(5) . .
C29 Ir1 C27 C26 -80.3(3) . .
C30 Ir1 C27 C26 -37.2(2) . .
C28 Ir1 C27 C26 -118.0(4) . .
C11 Ir1 C27 C26 -161.0(5) . .
C12 Ir1 C27 C32 84.9(5) . .
N1 Ir1 C27 C32 -36.5(5) . .
C10 Ir1 C27 C32 -156.7(4) . .
C29 Ir1 C27 C32 157.7(6) . .
C30 Ir1 C27 C32 -159.3(6) . .
C26 Ir1 C27 C32 -122.1(6) . .
C28 Ir1 C27 C32 119.9(6) . .
C11 Ir1 C27 C32 76.9(7) . .
C26 C27 C28 C29 1.7(5) . .
C32 C27 C28 C29 168.7(4) . .
Ir1 C27 C28 C29 -59.2(3) . .
C26 C27 C28 C33 -172.4(4) . .
C32 C27 C28 C33 -5.4(7) . .
Ir1 C27 C28 C33 126.7(4) . .
C26 C27 C28 Ir1 60.9(3) . .
C32 C27 C28 Ir1 -132.1(4) . .
C12 Ir1 C28 C27 152.1(3) . .
N1 Ir1 C28 C27 35.5(4) . .
C10 Ir1 C28 C27 -143.3(3) . .
C29 Ir1 C28 C27 -118.6(4) . .
C30 Ir1 C28 C27 -79.4(3) . .
C26 Ir1 C28 C27 -37.7(3) . .
C11 Ir1 C28 C27 164.7(2) . .
C12 Ir1 C28 C29 -89.4(3) . .
N1 Ir1 C28 C29 154.0(2) . .
C10 Ir1 C28 C29 -24.8(3) . .
C30 Ir1 C28 C29 39.2(2) . .
C26 Ir1 C28 C29 80.9(3) . .
C11 Ir1 C28 C29 -76.7(3) . .
C27 Ir1 C28 C29 118.6(4) . .
C12 Ir1 C28 C33 30.3(4) . .
N1 Ir1 C28 C33 -86.3(5) . .
C10 Ir1 C28 C33 94.9(5) . .
C29 Ir1 C28 C33 119.7(5) . .
C30 Ir1 C28 C33 158.8(5) . .
C26 Ir1 C28 C33 -159.5(5) . .
C11 Ir1 C28 C33 42.9(5) . .
C27 Ir1 C28 C33 -121.8(6) . .
C27 C28 C29 C30 -4.1(5) . .
C33 C28 C29 C30 170.0(4) . .
Ir1 C28 C29 C30 -65.9(3) . .
C27 C28 C29 C34 -174.1(4) . .
C33 C28 C29 C34 -0.1(7) . .
Ir1 C28 C29 C34 124.1(4) . .
C27 C28 C29 Ir1 61.8(3) . .
C33 C28 C29 Ir1 -124.1(4) . .
C12 Ir1 C29 C30 -152.7(3) . .
N1 Ir1 C29 C30 24.3(6) . .
C10 Ir1 C29 C30 -83.4(3) . .
C26 Ir1 C29 C30 35.9(2) . .
C28 Ir1 C29 C30 114.3(4) . .
C11 Ir1 C29 C30 -120.1(3) . .
C27 Ir1 C29 C30 78.5(3) . .
C12 Ir1 C29 C28 93.0(3) . .
N1 Ir1 C29 C28 -90.0(6) . .
C10 Ir1 C29 C28 162.3(3) . .
C30 Ir1 C29 C28 -114.3(4) . .
C26 Ir1 C29 C28 -78.4(3) . .
C11 Ir1 C29 C28 125.6(3) . .
C27 Ir1 C29 C28 -35.8(2) . .
C12 Ir1 C29 C34 -29.1(4) . .
N1 Ir1 C29 C34 147.9(5) . .
C10 Ir1 C29 C34 40.2(4) . .
C30 Ir1 C29 C34 123.6(5) . .
C26 Ir1 C29 C34 159.5(5) . .
C28 Ir1 C29 C34 -122.1(5) . .
C11 Ir1 C29 C34 3.5(5) . .
C27 Ir1 C29 C34 -157.9(5) . .
C27 C26 C30 C29 -4.0(5) . .
C31 C26 C30 C29 -175.7(4) . .
Ir1 C26 C30 C29 59.2(3) . .
C27 C26 C30 C35 175.4(4) . .
C31 C26 C30 C35 3.7(7) . .
Ir1 C26 C30 C35 -121.4(4) . .
C27 C26 C30 Ir1 -63.2(3) . .
C31 C26 C30 Ir1 125.1(4) . .
C28 C29 C30 C26 5.0(5) . .
C34 C29 C30 C26 174.8(4) . .
Ir1 C29 C30 C26 -61.0(3) . .
C28 C29 C30 C35 -174.4(4) . .
C34 C29 C30 C35 -4.6(7) . .
Ir1 C29 C30 C35 119.6(4) . .
C28 C29 C30 Ir1 66.0(3) . .
C34 C29 C30 Ir1 -124.2(4) . .
C12 Ir1 C30 C26 153.6(3) . .
N1 Ir1 C30 C26 -52.3(3) . .
C10 Ir1 C30 C26 -140.6(3) . .
C29 Ir1 C30 C26 119.2(4) . .
C28 Ir1 C30 C26 79.6(3) . .
C11 Ir1 C30 C26 -159.5(2) . .
C27 Ir1 C30 C26 38.3(3) . .
C12 Ir1 C30 C29 34.4(3) . .
N1 Ir1 C30 C29 -171.5(2) . .
C10 Ir1 C30 C29 100.3(3) . .
C26 Ir1 C30 C29 -119.2(4) . .
C28 Ir1 C30 C29 -39.6(2) . .
C11 Ir1 C30 C29 81.3(3) . .
C27 Ir1 C30 C29 -80.9(3) . .
C12 Ir1 C30 C35 -85.1(4) . .
N1 Ir1 C30 C35 69.0(4) . .
C10 Ir1 C30 C35 -19.3(4) . .
C29 Ir1 C30 C35 -119.5(5) . .
C26 Ir1 C30 C35 121.3(5) . .
C28 Ir1 C30 C35 -159.1(4) . .
C11 Ir1 C30 C35 -38.2(5) . .
C27 Ir1 C30 C35 159.6(4) . .
Cl1 C36 Cl1 C36 0.000(1) 2_557 2_557
